data_4515198
loop_
_publ_author_name
'Chu, Anlea'
'Hau, Franky Ka-Wah'
'Yao, Liao-Yuan'
'Yam, Vivian Wing-Wah'

_publ_section_title
;
 Decanuclear Gold(I) Sulfido Pseudopolymorphs Displaying
 Stimuli-Responsive RGBY Luminescence Changes
;
_journal_issue 2
_journal_name_full 'ACS Materials Letters'
_journal_page_first 277
_journal_paper_doi 10.1021/acsmaterialslett.9b00175
_journal_volume 1
_journal_year 2019
_chemical_formula_moiety 'C120 H104 Au10 N8 P8 S4, 2(F6 P), 4(C H2 Cl2)'
_chemical_formula_sum 'C124 H112 Au10 Cl8 F12 N8 P10 S4'
_chemical_formula_weight 4633.42
_space_group_IT_number 14
_space_group_name_Hall '-P 2yn'
_space_group_name_H-M_alt 'P 1 21/n 1'
_symmetry_cell_setting monoclinic
_symmetry_space_group_name_Hall '-P 2yn'
_symmetry_space_group_name_H-M 'P 1 21/n 1'
_atom_sites_solution_hydrogens geom
_atom_sites_solution_primary direct
_atom_sites_solution_secondary difmap
_audit_creation_method SHELXL-97
_cell_angle_alpha 90.00
_cell_angle_beta 91.82(3)
_cell_angle_gamma 90.00
_cell_formula_units_Z 4
_cell_length_a 19.326(4)
_cell_length_b 24.028(5)
_cell_length_c 30.005(6)
_cell_measurement_reflns_used 270884
_cell_measurement_temperature 194(2)
_cell_measurement_theta_max 29.99
_cell_measurement_theta_min 0.41
_cell_volume 13926(5)
_computing_structure_refinement 'SHELXL-97 (Sheldrick, 1997)'
_computing_structure_solution 'SHELXS-97 (Sheldrick, 1990)'
_diffrn_ambient_temperature 194(2)
_diffrn_measured_fraction_theta_full 0.995
_diffrn_measured_fraction_theta_max 0.995
_diffrn_measurement_device_type 'mar CCD'
_diffrn_radiation_type synchrotron
_diffrn_radiation_wavelength 0.71990
_diffrn_reflns_av_R_equivalents 0.1058
_diffrn_reflns_av_sigmaI/netI 0.0950
_diffrn_reflns_limit_h_max 0
_diffrn_reflns_limit_h_min -26
_diffrn_reflns_limit_k_max 33
_diffrn_reflns_limit_k_min -33
_diffrn_reflns_limit_l_max 41
_diffrn_reflns_limit_l_min -41
_diffrn_reflns_number 69891
_diffrn_reflns_theta_full 29.90
_diffrn_reflns_theta_max 29.90
_diffrn_reflns_theta_min 1.85
_exptl_absorpt_coefficient_mu 10.884
_exptl_crystal_colour yellow
_exptl_crystal_density_diffrn 2.210
_exptl_crystal_density_method 'not measured'
_exptl_crystal_description prism
_exptl_crystal_F_000 8640
_refine_diff_density_max 3.061
_refine_diff_density_min -6.979
_refine_diff_density_rms 0.324
_refine_ls_extinction_method none
_refine_ls_goodness_of_fit_ref 1.056
_refine_ls_hydrogen_treatment mixed
_refine_ls_matrix_type full
_refine_ls_number_parameters 1561
_refine_ls_number_reflns 38564
_refine_ls_number_restraints 245
_refine_ls_restrained_S_all 1.059
_refine_ls_R_factor_all 0.0751
_refine_ls_R_factor_gt 0.0666
_refine_ls_shift/su_max 0.061
_refine_ls_shift/su_mean 0.001
_refine_ls_structure_factor_coef Fsqd
_refine_ls_weighting_details 'calc w=1/[\s^2^(Fo^2^)+(0.1099P)^2^+75.3501P] where P=(Fo^2^+2Fc^2^)/3'
_refine_ls_weighting_scheme calc
_refine_ls_wR_factor_gt 0.1856
_refine_ls_wR_factor_ref 0.1970
_reflns_number_gt 32604
_reflns_number_total 38564
_reflns_threshold_expression >2sigma(I)
_cod_data_source_file tz9b00175_si_002.cif
_cod_data_source_block anlea-t7-blue
_cod_original_sg_symbol_H-M 'P 21/n'
_cod_database_code 4515198

loop_
_symmetry_equiv_pos_as_xyz
'x, y, z'
'-x+1/2, y+1/2, -z+1/2'
'-x, -y, -z'
'x-1/2, -y-1/2, z-1/2'

loop_
_atom_site_label
_atom_site_type_symbol
_atom_site_fract_x
_atom_site_fract_y
_atom_site_fract_z
_atom_site_U_iso_or_equiv
_atom_site_adp_type
_atom_site_occupancy
_atom_site_symmetry_multiplicity
_atom_site_calc_flag
_atom_site_refinement_flags
Au1 Au 0.623321(17) 0.152479(12) 0.146443(9) 0.03324(7) Uani 1 1 d .
Au2 Au 0.474836(18) 0.123091(13) 0.108250(10) 0.03587(8) Uani 1 1 d .
Au3 Au 0.361887(19) 0.161426(14) 0.032406(12) 0.03984(8) Uani 1 1 d .
Au4 Au 0.350035(19) 0.273137(15) 0.075484(10) 0.03960(8) Uani 1 1 d .
Au5 Au 0.406430(19) 0.350185(14) 0.155768(10) 0.03810(8) Uani 1 1 d .
Au6 Au 0.540965(18) 0.378776(13) 0.100025(9) 0.03498(7) Uani 1 1 d .
Au7 Au 0.628934(19) 0.341882(14) 0.019510(10) 0.03794(8) Uani 1 1 d .
Au8 Au 0.654741(19) 0.235178(14) 0.070271(10) 0.03794(8) Uani 1 1 d .
Au9 Au 0.497748(17) 0.252059(12) 0.038640(9) 0.03334(7) Uani 1 1 d .
Au10 Au 0.510534(18) 0.252793(13) 0.141370(10) 0.03506(8) Uani 1 1 d .
C1 C 0.5942(5) 0.0267(3) 0.0976(3) 0.0371(16) Uani 1 1 d .
C2 C 0.4192(6) 0.4766(4) 0.1082(3) 0.0432(19) Uani 1 1 d .
C3 C 0.6849(5) 0.0193(4) 0.1730(3) 0.0406(18) Uani 1 1 d .
C4 C 0.6113(5) 0.3787(3) 0.2074(3) 0.0397(18) Uani 1 1 d .
C5 C 0.4370(5) 0.1027(4) 0.2206(3) 0.0436(19) Uani 1 1 d .
C6 C 0.6234(5) 0.0533(4) 0.0609(3) 0.0416(18) Uani 1 1 d .
H6 H 0.6479 0.0873 0.0649 0.050 Uiso 1 1 calc R
C7 C 0.2345(6) 0.3451(4) 0.0080(4) 0.046(2) Uani 1 1 d .
C8 C 0.6814(5) 0.4995(4) 0.1887(3) 0.044(2) Uani 1 1 d .
H8 H 0.6850 0.4807 0.2165 0.053 Uiso 1 1 calc R
C9 C 0.7824(6) 0.3832(4) -0.0295(3) 0.045(2) Uani 1 1 d .
C10 C 0.6368(5) 0.4782(4) 0.1544(3) 0.0392(17) Uani 1 1 d .
C11 C 0.7872(5) 0.3623(5) 0.0649(3) 0.045(2) Uani 1 1 d .
C12 C 0.7464(5) 0.0468(4) 0.1811(3) 0.045(2) Uani 1 1 d .
H12 H 0.7481 0.0863 0.1796 0.054 Uiso 1 1 calc R
C13 C 0.4595(7) 0.5224(4) 0.0971(4) 0.054(2) Uani 1 1 d .
H13 H 0.4894 0.5393 0.1189 0.064 Uiso 1 1 calc R
C14 C 0.5167(6) 0.4843(5) 0.2299(3) 0.051(2) Uani 1 1 d .
H14A H 0.5631 0.4740 0.2421 0.061 Uiso 1 1 calc R
H14B H 0.4822 0.4688 0.2502 0.061 Uiso 1 1 calc R
C15 C 0.4617(6) 0.1565(4) 0.2309(3) 0.045(2) Uani 1 1 d .
H15 H 0.4899 0.1755 0.2105 0.054 Uiso 1 1 calc R
C16 C 0.4045(5) 0.0138(4) 0.1599(3) 0.0426(19) Uani 1 1 d .
C17 C 0.5780(6) 0.0598(5) 0.2635(3) 0.047(2) Uani 1 1 d .
C18 C 0.3203(5) 0.2728(4) -0.0417(3) 0.0409(18) Uani 1 1 d .
C19 C 0.5110(6) 0.5463(5) 0.2312(4) 0.052(2) Uani 1 1 d .
C20 C 0.7795(6) 0.1350(5) 0.0450(4) 0.053(2) Uani 1 1 d .
H20 H 0.7707 0.1545 0.0717 0.063 Uiso 1 1 calc R
C21 C 0.5535(6) 0.0168(4) 0.2299(3) 0.046(2) Uani 1 1 d .
H21A H 0.5881 -0.0136 0.2291 0.055 Uiso 1 1 calc R
H21B H 0.5095 0.0005 0.2397 0.055 Uiso 1 1 calc R
C22 C 0.6809(6) 0.3647(4) 0.2084(3) 0.049(2) Uani 1 1 d .
H22 H 0.7107 0.3805 0.1872 0.058 Uiso 1 1 calc R
C23 C 0.6162(6) 0.0293(4) 0.0185(3) 0.048(2) Uani 1 1 d .
H23 H 0.6346 0.0476 -0.0065 0.057 Uiso 1 1 calc R
C24 C 0.5597(5) -0.0245(5) 0.0912(3) 0.047(2) Uani 1 1 d .
H24 H 0.5411 -0.0433 0.1159 0.056 Uiso 1 1 calc R
C25 C 0.5819(5) -0.0217(4) 0.0129(3) 0.0441(19) Uani 1 1 d .
H25 H 0.5788 -0.0384 -0.0158 0.053 Uiso 1 1 calc R
C26 C 0.7072(7) 0.3278(5) 0.2397(4) 0.058(3) Uani 1 1 d .
H26 H 0.7549 0.3184 0.2402 0.070 Uiso 1 1 calc R
C27 C 0.5675(6) 0.3545(4) 0.2379(3) 0.047(2) Uani 1 1 d .
H27 H 0.5197 0.3637 0.2372 0.056 Uiso 1 1 calc R
C28 C 0.3915(6) 0.0779(5) 0.2493(4) 0.055(3) Uani 1 1 d .
H28 H 0.3722 0.0425 0.2422 0.066 Uiso 1 1 calc R
C29 C 0.3676(6) 0.4805(5) 0.1982(3) 0.050(2) Uani 1 1 d .
C30 C 0.6562(8) 0.2242(5) -0.0477(3) 0.064(3) Uani 1 1 d .
C31 C 0.7426(7) -0.0686(5) 0.1872(4) 0.057(3) Uani 1 1 d .
H31 H 0.7413 -0.1081 0.1895 0.068 Uiso 1 1 calc R
C32 C 0.6354(6) 0.5047(4) 0.1142(3) 0.048(2) Uani 1 1 d .
H32 H 0.6083 0.4895 0.0902 0.058 Uiso 1 1 calc R
C33 C 0.3741(6) 0.4527(4) 0.0760(3) 0.051(2) Uani 1 1 d .
H33 H 0.3461 0.4220 0.0837 0.061 Uiso 1 1 calc R
C34 C 0.3682(6) -0.0836(5) 0.1635(3) 0.050(2) Uani 1 1 d .
H34 H 0.3778 -0.1211 0.1716 0.060 Uiso 1 1 calc R
C35 C 0.4104(7) 0.5203(5) 0.0221(4) 0.059(3) Uani 1 1 d .
H35 H 0.4064 0.5359 -0.0069 0.071 Uiso 1 1 calc R
C36 C 0.7870(6) 0.4200(5) 0.0728(3) 0.050(2) Uani 1 1 d .
H36 H 0.7689 0.4449 0.0508 0.060 Uiso 1 1 calc R
C37 C 0.5006(7) 0.5714(6) 0.2724(4) 0.067(3) Uani 1 1 d .
H37 H 0.4961 0.5496 0.2986 0.081 Uiso 1 1 calc R
C38 C 0.5526(6) -0.0478(4) 0.0486(3) 0.047(2) Uani 1 1 d .
H38 H 0.5277 -0.0815 0.0443 0.057 Uiso 1 1 calc R
C39 C 0.4183(6) -0.0420(4) 0.1716(4) 0.050(2) Uani 1 1 d .
H39 H 0.4618 -0.0515 0.1852 0.060 Uiso 1 1 calc R
C40 C 0.4450(7) 0.1818(5) 0.2706(3) 0.055(3) Uani 1 1 d .
H40 H 0.4641 0.2171 0.2783 0.066 Uiso 1 1 calc R
C41 C 0.7197(6) 0.5475(5) 0.1821(4) 0.054(2) Uani 1 1 d .
H41 H 0.7491 0.5615 0.2055 0.065 Uiso 1 1 calc R
C42 C 0.3786(6) 0.3041(5) -0.0492(3) 0.055(3) Uani 1 1 d .
H42 H 0.3969 0.3282 -0.0266 0.065 Uiso 1 1 calc R
C43 C 0.6831(6) -0.0390(4) 0.1759(3) 0.046(2) Uani 1 1 d .
H43 H 0.6408 -0.0583 0.1701 0.055 Uiso 1 1 calc R
C44 C 0.6013(7) 0.1890(6) -0.0513(4) 0.061(3) Uani 1 1 d .
H44 H 0.5914 0.1634 -0.0282 0.074 Uiso 1 1 calc R
C45 C 0.3703(8) 0.4736(5) 0.0332(3) 0.059(3) Uani 1 1 d .
H45 H 0.3406 0.4566 0.0113 0.071 Uiso 1 1 calc R
C46 C 0.2471(7) 0.0890(6) -0.0415(4) 0.064(3) Uani 1 1 d .
H46 H 0.2958 0.0892 -0.0362 0.077 Uiso 1 1 calc R
C47 C 0.8098(6) 0.3261(4) 0.0984(3) 0.046(2) Uani 1 1 d .
H47 H 0.8079 0.2870 0.0938 0.055 Uiso 1 1 calc R
C48 C 0.2162(6) 0.3678(5) -0.0340(4) 0.055(2) Uani 1 1 d .
H48 H 0.2294 0.3496 -0.0606 0.066 Uiso 1 1 calc R
C49 C 0.8032(7) -0.0407(5) 0.1948(4) 0.063(3) Uani 1 1 d .
H49 H 0.8440 -0.0611 0.2024 0.076 Uiso 1 1 calc R
C50 C 0.3402(8) 0.4512(7) 0.2339(4) 0.073(4) Uani 1 1 d .
H50 H 0.3494 0.4127 0.2381 0.088 Uiso 1 1 calc R
C51 C 0.7557(6) 0.1563(4) 0.0047(3) 0.049(2) Uani 1 1 d .
C52 C 0.6728(7) 0.5541(5) 0.1071(4) 0.057(3) Uani 1 1 d .
H52 H 0.6691 0.5729 0.0793 0.068 Uiso 1 1 calc R
C53 C 0.8139(7) 0.4403(5) 0.1134(4) 0.062(3) Uani 1 1 d .
H53 H 0.8149 0.4793 0.1182 0.074 Uiso 1 1 calc R
C54 C 0.3541(7) 0.5364(6) 0.1925(5) 0.067(3) Uani 1 1 d .
H54 H 0.3735 0.5556 0.1682 0.081 Uiso 1 1 calc R
C55 C 0.2193(6) 0.3750(5) 0.0459(4) 0.053(2) Uani 1 1 d .
H55 H 0.2348 0.3615 0.0743 0.063 Uiso 1 1 calc R
C56 C 0.1631(8) 0.4466(5) 0.0027(6) 0.072(4) Uani 1 1 d .
H56 H 0.1401 0.4815 0.0011 0.086 Uiso 1 1 calc R
C57 C 0.3049(7) -0.0700(5) 0.1435(4) 0.058(3) Uani 1 1 d .
H57 H 0.2718 -0.0985 0.1375 0.069 Uiso 1 1 calc R
C58 C 0.4000(7) 0.1555(6) 0.2994(4) 0.063(3) Uani 1 1 d .
H58 H 0.3881 0.1732 0.3263 0.076 Uiso 1 1 calc R
C59 C 0.1784(8) 0.4174(5) -0.0363(5) 0.070(3) Uani 1 1 d .
H59 H 0.1629 0.4314 -0.0645 0.084 Uiso 1 1 calc R
C60 C 0.8411(10) 0.4459(6) -0.0966(4) 0.078(4) Uani 1 1 d .
H60 H 0.8610 0.4665 -0.1200 0.093 Uiso 1 1 calc R
C61 C 0.7422(8) 0.4022(5) -0.0648(3) 0.060(3) Uani 1 1 d .
H61 H 0.6942 0.3935 -0.0669 0.072 Uiso 1 1 calc R
C62 C 0.1445(6) 0.2459(5) 0.0206(4) 0.055(3) Uani 1 1 d .
H62A H 0.1426 0.2779 0.0414 0.066 Uiso 1 1 calc R
H62B H 0.1196 0.2145 0.0342 0.066 Uiso 1 1 calc R
C63 C 0.2057(7) 0.1196(5) -0.0153(6) 0.074(4) Uani 1 1 d .
C64 C 0.5937(8) 0.3173(5) 0.2692(4) 0.064(3) Uani 1 1 d .
H64 H 0.5636 0.3005 0.2897 0.077 Uiso 1 1 calc R
C65 C 0.8068(7) 0.0161(5) 0.1918(4) 0.061(3) Uani 1 1 d .
H65 H 0.8498 0.0346 0.1969 0.073 Uiso 1 1 calc R
C66 C 0.7153(7) 0.5749(5) 0.1415(4) 0.058(3) Uani 1 1 d .
H66 H 0.7412 0.6080 0.1372 0.069 Uiso 1 1 calc R
C67 C 0.6639(7) 0.3044(5) 0.2708(4) 0.060(3) Uani 1 1 d .
H67 H 0.6822 0.2797 0.2929 0.072 Uiso 1 1 calc R
C68 C 0.3397(6) 0.0271(5) 0.1392(4) 0.057(3) Uani 1 1 d .
H68 H 0.3300 0.0643 0.1302 0.069 Uiso 1 1 calc R
C69 C 0.8388(8) 0.4058(6) 0.1464(4) 0.066(3) Uani 1 1 d .
H69 H 0.8578 0.4202 0.1736 0.080 Uiso 1 1 calc R
C70 C 0.8351(7) 0.3477(5) 0.1385(4) 0.060(3) Uani 1 1 d .
H70 H 0.8505 0.3229 0.1614 0.072 Uiso 1 1 calc R
C71 C 0.7726(9) 0.4346(6) -0.0979(4) 0.068(4) Uani 1 1 d .
H71 H 0.7444 0.4489 -0.1217 0.081 Uiso 1 1 calc R
C72 C 0.6365(7) 0.1423(6) 0.2760(4) 0.063(3) Uani 1 1 d .
H72 H 0.6634 0.1723 0.2654 0.076 Uiso 1 1 calc R
C73 C 0.8522(8) 0.3955(5) -0.0273(4) 0.064(3) Uani 1 1 d .
H73 H 0.8803 0.3826 -0.0029 0.077 Uiso 1 1 calc R
C74 C 0.3285(11) 0.2343(7) -0.1149(5) 0.089(5) Uani 1 1 d .
H74 H 0.3121 0.2092 -0.1373 0.107 Uiso 1 1 calc R
C75 C 0.8162(7) 0.2131(5) 0.2041(4) 0.063(3) Uani 1 1 d .
H75A H 0.8450 0.2457 0.2127 0.075 Uiso 1 1 calc R
H75B H 0.7690 0.2266 0.1962 0.075 Uiso 1 1 calc R
C76 C 0.4107(7) 0.3004(7) -0.0902(4) 0.069(4) Uani 1 1 d .
H76 H 0.4510 0.3218 -0.0954 0.082 Uiso 1 1 calc R
C77 C 0.2940(9) 0.2372(6) -0.0746(4) 0.070(4) Uani 1 1 d .
H77 H 0.2538 0.2155 -0.0700 0.084 Uiso 1 1 calc R
C78 C 0.4555(7) 0.5432(5) 0.0536(4) 0.057(3) Uani 1 1 d .
H78 H 0.4842 0.5735 0.0456 0.069 Uiso 1 1 calc R
C79 C 0.4970(9) 0.6286(6) 0.2742(6) 0.078(4) Uani 1 1 d .
H79 H 0.4928 0.6469 0.3020 0.093 Uiso 1 1 calc R
C80 C 0.2183(8) 0.0574(7) -0.0761(4) 0.073(4) Uani 1 1 d .
H80 H 0.2478 0.0367 -0.0946 0.087 Uiso 1 1 calc R
C81 C 0.8816(9) 0.4274(6) -0.0613(5) 0.080(5) Uani 1 1 d .
H81 H 0.9296 0.4360 -0.0598 0.096 Uiso 1 1 calc R
C82 C 0.7663(9) 0.1270(5) -0.0341(4) 0.067(4) Uani 1 1 d .
H82 H 0.7482 0.1410 -0.0617 0.081 Uiso 1 1 calc R
C83 C 0.5616(9) 0.0548(7) 0.3084(4) 0.073(4) Uani 1 1 d .
H83 H 0.5351 0.0245 0.3189 0.088 Uiso 1 1 calc R
C84 C 0.8328(10) 0.2593(6) -0.0242(6) 0.085(6) Uani 1 1 d .
H84A H 0.8497 0.2937 -0.0384 0.102 Uiso 1 1 calc R
H84B H 0.8204 0.2326 -0.0482 0.102 Uiso 1 1 calc R
C85 C 0.3735(8) 0.1055(6) 0.2893(4) 0.065(3) Uani 1 1 d .
H85 H 0.3425 0.0883 0.3090 0.078 Uiso 1 1 calc R
C86 C 0.2889(8) -0.0151(5) 0.1320(5) 0.067(3) Uani 1 1 d .
H86 H 0.2446 -0.0060 0.1194 0.081 Uiso 1 1 calc R
C87 C 0.5597(9) 0.1919(7) -0.0904(4) 0.074(4) Uani 1 1 d .
H87 H 0.5205 0.1681 -0.0927 0.089 Uiso 1 1 calc R
C88 C 0.8157(8) 0.0861(6) 0.0469(4) 0.066(3) Uani 1 1 d .
H88 H 0.8330 0.0720 0.0746 0.080 Uiso 1 1 calc R
C89 C 0.5865(10) 0.0971(8) 0.3371(4) 0.085(5) Uani 1 1 d .
H89 H 0.5789 0.0941 0.3681 0.102 Uiso 1 1 calc R
C90 C 0.3841(9) 0.2659(8) -0.1229(5) 0.082(5) Uani 1 1 d .
H90 H 0.4049 0.2643 -0.1511 0.098 Uiso 1 1 calc R
C91 C 0.8270(9) 0.0571(6) 0.0072(5) 0.073(4) Uani 1 1 d .
H91 H 0.8517 0.0229 0.0082 0.088 Uiso 1 1 calc R
C92 C 0.8029(9) 0.0775(6) -0.0333(5) 0.078(4) Uani 1 1 d .
H92 H 0.8113 0.0579 -0.0601 0.093 Uiso 1 1 calc R
C93 C 0.6201(9) 0.1409(7) 0.3220(5) 0.080(5) Uani 1 1 d .
H93 H 0.6329 0.1707 0.3414 0.096 Uiso 1 1 calc R
C94 C 0.1489(10) 0.0558(8) -0.0840(7) 0.095(5) Uani 1 1 d .
H94 H 0.1301 0.0369 -0.1095 0.114 Uiso 1 1 calc R
C95 C 0.2839(8) 0.5339(9) 0.2569(5) 0.089(5) Uani 1 1 d .
H95 H 0.2535 0.5522 0.2763 0.107 Uiso 1 1 calc R
C96 C 0.6746(13) 0.2599(7) -0.0820(4) 0.099(7) Uani 1 1 d .
H96 H 0.7144 0.2830 -0.0793 0.119 Uiso 1 1 calc R
C97 C 0.1822(8) 0.4239(5) 0.0435(5) 0.067(3) Uani 1 1 d .
H97 H 0.1695 0.4421 0.0701 0.080 Uiso 1 1 calc R
C98 C 0.2983(9) 0.4809(9) 0.2635(5) 0.094(6) Uani 1 1 d .
H98 H 0.2802 0.4623 0.2885 0.113 Uiso 1 1 calc R
C100 C 0.2025(6) 0.1499(6) 0.0822(4) 0.099(4) Uani 1 1 d GU
C111 C 0.2000(8) 0.1937(5) 0.1124(6) 0.135(6) Uani 1 1 d GU
H111 H 0.2171 0.2293 0.1045 0.162 Uiso 1 1 calc R
C119 C 0.1726(10) 0.1854(7) 0.1541(5) 0.147(7) Uani 1 1 d GU
H119 H 0.1709 0.2153 0.1748 0.176 Uiso 1 1 calc R
C120 C 0.1476(9) 0.1332(8) 0.1657(4) 0.138(8) Uani 1 1 d GU
H120 H 0.1288 0.1275 0.1942 0.166 Uiso 1 1 calc R
C99 C 0.1501(8) 0.0895(6) 0.1355(5) 0.119(7) Uani 1 1 d GU
H99 H 0.1330 0.0538 0.1434 0.142 Uiso 1 1 calc R
C118 C 0.1775(8) 0.0978(5) 0.0937(5) 0.132(7) Uani 1 1 d GU
H118 H 0.1792 0.0679 0.0731 0.159 Uiso 1 1 calc R
C101 C 0.9093(13) 0.2629(12) 0.0415(9) 0.138(7) Uani 1 1 d U
H101 H 0.8897 0.2980 0.0484 0.165 Uiso 1 1 calc R
C102 C 0.5089(10) 0.6313(6) 0.1950(6) 0.082(5) Uani 1 1 d .
H102 H 0.5109 0.6525 0.1684 0.098 Uiso 1 1 calc R
C104 C 0.4997(9) 0.6587(6) 0.2359(7) 0.095(6) Uani 1 1 d .
H104 H 0.4952 0.6981 0.2367 0.114 Uiso 1 1 calc R
C105 C 0.3129(8) 0.5647(7) 0.2212(5) 0.082(5) Uani 1 1 d .
H105 H 0.3040 0.6034 0.2175 0.099 Uiso 1 1 calc R
C106 C 0.5711(12) 0.2252(7) -0.1239(5) 0.096(5) Uani 1 1 d U
H106 H 0.5407 0.2263 -0.1494 0.116 Uiso 1 1 calc R
C107 C 0.6319(13) 0.2602(8) -0.1205(5) 0.111(7) Uani 1 1 d U
H107 H 0.6430 0.2838 -0.1448 0.133 Uiso 1 1 calc R
C108 C 0.8898(10) 0.2353(8) 0.0041(10) 0.120(6) Uani 1 1 d U
C109 C 0.1346(9) 0.1137(8) -0.0168(9) 0.120(9) Uani 1 1 d .
H109 H 0.1070 0.1295 0.0056 0.144 Uiso 1 1 calc R
C110 C 0.1038(13) 0.0832(10) -0.0530(8) 0.118(7) Uani 1 1 d U
H110 H 0.0549 0.0808 -0.0568 0.141 Uiso 1 1 calc R
C112 C 0.9869(13) 0.1896(14) 0.0636(14) 0.178(9) Uani 1 1 d U
H112 H 1.0151 0.1725 0.0862 0.213 Uiso 1 1 calc R
C113 C 0.9720(13) 0.1628(12) 0.0185(15) 0.178(9) Uani 1 1 d U
H113 H 0.9977 0.1310 0.0101 0.214 Uiso 1 1 calc R
C103 C 0.1071(6) 0.2621(5) -0.0243(4) 0.102(7) Uani 1 1 d G
C114 C 0.0536(8) 0.3007(6) -0.0261(5) 0.131(6) Uani 1 1 d GU
H114 H 0.0440 0.3226 -0.0007 0.157 Uiso 1 1 calc R
C115 C 0.0140(7) 0.3073(7) -0.0653(7) 0.152(8) Uani 1 1 d GU
H115 H -0.0226 0.3337 -0.0666 0.182 Uiso 1 1 calc R
C116 C 0.0279(9) 0.2753(8) -0.1025(5) 0.172(9) Uani 1 1 d GU
H116 H 0.0009 0.2799 -0.1293 0.207 Uiso 1 1 calc R
C117 C 0.0815(10) 0.2367(7) -0.1006(4) 0.158(9) Uani 1 1 d GU
H117 H 0.0910 0.2148 -0.1261 0.190 Uiso 1 1 calc R
N4 N 0.1211(7) 0.2301(6) -0.0615(5) 0.172(12) Uani 1 1 d G
C121 C 0.9574(13) 0.2391(14) 0.0688(12) 0.177(9) Uani 1 1 d U
H121 H 0.9717 0.2598 0.0945 0.213 Uiso 1 1 calc R
C122 C 0.1610(17) 0.3854(11) 0.2072(8) 0.145(11) Uani 1 1 d .
H12A H 0.1841 0.3900 0.2369 0.174 Uiso 1 1 calc R
H12B H 0.1219 0.3593 0.2106 0.174 Uiso 1 1 calc R
C123 C 0.2772(11) 0.2551(12) 0.2440(9) 0.160(12) Uani 1 1 d DU
H12C H 0.2722 0.2729 0.2143 0.192 Uiso 1 1 calc R
H12D H 0.3046 0.2205 0.2411 0.192 Uiso 1 1 calc R
C124 C 0.0285(8) 0.4232(10) 0.1224(6) 0.120(9) Uani 1 1 d D
H12E H 0.0700 0.4446 0.1322 0.144 Uiso 1 1 calc R
H12F H -0.0055 0.4235 0.1465 0.144 Uiso 1 1 calc R
Cl1 Cl 0.85172(19) 0.18001(14) 0.15722(10) 0.0668(7) Uani 1 1 d .
Cl2 Cl 0.8124(2) 0.16683(16) 0.24978(11) 0.0747(9) Uani 1 1 d .
Cl3 Cl 0.3183(7) 0.3008(4) 0.2826(4) 0.218(5) Uani 1 1 d D
Cl4 Cl 0.1965(7) 0.2404(7) 0.2649(3) 0.276(8) Uani 1 1 d D
Cl5 Cl 0.2174(4) 0.3569(4) 0.1727(2) 0.160(3) Uani 1 1 d .
Cl6 Cl 0.1268(7) 0.4521(3) 0.1892(3) 0.203(5) Uani 1 1 d .
Cl7 Cl 0.0508(17) 0.3520(11) 0.1062(12) 0.75(3) Uani 1 1 d DU
Cl8 Cl -0.0120(4) 0.4522(6) 0.0663(6) 0.323(10) Uani 1 1 d D
F1 F 0.5107(8) 0.8899(4) 0.2607(4) 0.123(5) Uani 1 1 d .
F2 F 0.5459(4) 0.8076(3) 0.2864(2) 0.0660(19) Uani 1 1 d .
F3 F 0.5778(12) 0.7871(5) 0.2187(3) 0.194(10) Uani 1 1 d .
F4 F 0.5468(4) 0.8689(3) 0.1920(3) 0.0666(18) Uani 1 1 d .
F5 F 0.4712(7) 0.8166(7) 0.2282(4) 0.155(7) Uani 1 1 d .
F6 F 0.6190(5) 0.8647(6) 0.2518(3) 0.123(5) Uani 1 1 d .
F7 F 0.3676(7) 0.4102(15) 0.3601(5) 0.296(19) Uani 1 1 d .
F8 F 0.4363(8) 0.3867(7) 0.3074(4) 0.148(6) Uani 1 1 d .
F9 F 0.5129(11) 0.3814(17) 0.3560(9) 0.319(15) Uani 1 1 d U
F10 F 0.4479(8) 0.4293(18) 0.4050(6) 0.34(2) Uani 1 1 d .
F11 F 0.457(3) 0.4678(10) 0.3401(10) 0.43(3) Uani 1 1 d .
F12 F 0.4262(14) 0.3528(7) 0.3627(9) 0.233(11) Uani 1 1 d U
N1 N 0.5427(4) 0.0392(3) 0.1843(2) 0.0411(16) Uani 1 1 d .
N2 N 0.6154(5) 0.1030(4) 0.2473(3) 0.054(2) Uani 1 1 d .
N3 N 0.2186(4) 0.2297(3) 0.0150(3) 0.0431(16) Uani 1 1 d .
N5 N 0.5066(5) 0.4566(3) 0.1859(2) 0.0421(16) Uani 1 1 d .
N6 N 0.5150(6) 0.5756(4) 0.1930(4) 0.063(3) Uani 1 1 d .
N7 N 0.7707(6) 0.2726(4) 0.0001(3) 0.055(2) Uani 1 1 d .
N8 N 0.9203(10) 0.1844(8) -0.0112(10) 0.159(7) Uani 1 1 d U
P1 P 0.61078(12) 0.05894(9) 0.15164(7) 0.0356(4) Uani 1 1 d .
P2 P 0.46488(13) 0.06994(10) 0.17001(7) 0.0385(4) Uani 1 1 d .
P3 P 0.24465(15) 0.16469(12) 0.02719(11) 0.0514(6) Uani 1 1 d .
P4 P 0.28173(14) 0.28073(10) 0.01261(8) 0.0418(5) Uani 1 1 d .
P5 P 0.42580(13) 0.44263(10) 0.16269(7) 0.0398(5) Uani 1 1 d .
P6 P 0.57510(13) 0.42286(9) 0.16355(7) 0.0369(4) Uani 1 1 d .
P7 P 0.74532(14) 0.33876(10) 0.01299(7) 0.0407(5) Uani 1 1 d .
P8 P 0.70853(17) 0.22222(11) 0.00506(8) 0.0477(6) Uani 1 1 d .
P9 P 0.54627(16) 0.83871(11) 0.23930(9) 0.0480(6) Uani 1 1 d .
P10 P 0.4426(3) 0.4107(4) 0.3563(2) 0.118(2) Uani 1 1 d U
S1 S 0.63087(12) 0.24895(8) 0.14506(6) 0.0351(4) Uani 1 1 d .
S2 S 0.48196(12) 0.15650(9) 0.03553(6) 0.0348(4) Uani 1 1 d .
S3 S 0.39033(13) 0.25505(10) 0.14829(7) 0.0405(4) Uani 1 1 d .
S4 S 0.51034(12) 0.34747(9) 0.02886(6) 0.0373(4) Uani 1 1 d .

loop_
_atom_site_aniso_label
_atom_site_aniso_U_11
_atom_site_aniso_U_22
_atom_site_aniso_U_33
_atom_site_aniso_U_23
_atom_site_aniso_U_13
_atom_site_aniso_U_12
Au1 0.04459(17) 0.02969(13) 0.02512(13) -0.00019(10) -0.00389(11) -0.00369(11)
Au2 0.04426(17) 0.03604(15) 0.02709(13) 0.00325(11) -0.00230(11) -0.00180(12)
Au3 0.04219(17) 0.03879(16) 0.03839(16) 0.00312(12) -0.00101(13) -0.00099(13)
Au4 0.04758(18) 0.04167(16) 0.02934(14) 0.00128(12) -0.00229(12) -0.00026(14)
Au5 0.04741(18) 0.04028(16) 0.02660(14) 0.00100(11) 0.00120(12) 0.00099(13)
Au6 0.04592(17) 0.03437(14) 0.02451(13) -0.00311(10) -0.00086(11) -0.00164(12)
Au7 0.05041(19) 0.04012(16) 0.02333(13) -0.00024(11) 0.00192(12) -0.00716(13)
Au8 0.05215(19) 0.03703(15) 0.02472(13) -0.00104(11) 0.00242(12) -0.00778(13)
Au9 0.04363(16) 0.03380(14) 0.02242(13) -0.00026(10) -0.00167(11) -0.00305(12)
Au10 0.04755(17) 0.03418(14) 0.02336(13) 0.00086(10) -0.00061(11) -0.00043(12)
C1 0.046(4) 0.031(3) 0.034(4) -0.004(3) -0.010(3) 0.000(3)
C2 0.061(6) 0.035(4) 0.033(4) 0.003(3) -0.005(4) 0.006(4)
C3 0.056(5) 0.032(4) 0.034(4) 0.003(3) -0.007(3) 0.004(4)
C4 0.061(5) 0.030(3) 0.027(3) -0.007(3) -0.014(3) -0.003(4)
C5 0.053(5) 0.048(5) 0.029(4) -0.002(3) -0.001(3) 0.002(4)
C6 0.052(5) 0.036(4) 0.037(4) -0.005(3) 0.001(4) -0.007(4)
C7 0.047(5) 0.041(4) 0.051(5) 0.004(4) -0.007(4) 0.003(4)
C8 0.055(5) 0.041(4) 0.036(4) -0.011(4) -0.002(4) -0.006(4)
C9 0.052(5) 0.042(4) 0.041(4) -0.001(4) 0.004(4) -0.002(4)
C10 0.048(5) 0.033(4) 0.036(4) -0.005(3) -0.003(3) 0.000(3)
C11 0.046(5) 0.053(5) 0.036(4) 0.009(4) 0.000(3) 0.000(4)
C12 0.054(5) 0.039(4) 0.039(4) 0.003(4) -0.017(4) 0.001(4)
C13 0.073(7) 0.043(5) 0.045(5) 0.011(4) -0.010(5) 0.005(5)
C14 0.060(6) 0.064(6) 0.029(4) -0.012(4) 0.002(4) 0.007(5)
C15 0.050(5) 0.052(5) 0.034(4) 0.006(4) 0.001(4) 0.002(4)
C16 0.050(5) 0.041(4) 0.037(4) -0.002(3) -0.001(3) -0.008(4)
C17 0.056(5) 0.054(5) 0.030(4) 0.004(4) -0.004(4) 0.012(5)
C18 0.051(5) 0.043(4) 0.028(4) 0.004(3) -0.006(3) 0.000(4)
C19 0.055(6) 0.055(6) 0.046(5) -0.018(5) -0.001(4) 0.007(5)
C20 0.055(6) 0.059(6) 0.046(5) -0.003(5) 0.011(4) -0.008(5)
C21 0.057(5) 0.047(5) 0.034(4) 0.014(4) -0.005(4) -0.003(4)
C22 0.061(6) 0.042(4) 0.042(5) -0.010(4) -0.003(4) 0.006(4)
C23 0.069(6) 0.035(4) 0.040(4) -0.001(4) 0.002(4) -0.003(4)
C24 0.051(5) 0.054(5) 0.034(4) -0.001(4) 0.001(4) -0.002(4)
C25 0.053(5) 0.044(4) 0.035(4) -0.013(4) -0.003(4) -0.001(4)
C26 0.073(7) 0.045(5) 0.054(6) -0.018(5) -0.023(5) 0.008(5)
C27 0.066(6) 0.044(5) 0.031(4) -0.002(4) -0.005(4) -0.011(4)
C28 0.064(7) 0.060(6) 0.042(5) 0.006(5) 0.003(4) -0.010(5)
C29 0.052(5) 0.056(5) 0.042(5) -0.015(4) -0.001(4) 0.007(5)
C30 0.109(10) 0.058(6) 0.025(4) -0.008(4) 0.004(5) 0.007(7)
C31 0.075(8) 0.048(5) 0.045(5) 0.003(4) -0.015(5) 0.011(5)
C32 0.055(6) 0.046(5) 0.044(5) -0.005(4) -0.002(4) -0.005(4)
C33 0.072(7) 0.044(5) 0.035(4) 0.004(4) -0.009(4) 0.006(5)
C34 0.061(6) 0.048(5) 0.042(5) 0.002(4) 0.002(4) -0.009(5)
C35 0.080(8) 0.056(6) 0.039(5) 0.016(4) -0.012(5) 0.010(6)
C36 0.063(6) 0.049(5) 0.037(4) -0.001(4) -0.009(4) 0.002(5)
C37 0.066(7) 0.082(8) 0.054(6) -0.036(6) 0.003(5) -0.008(7)
C38 0.054(5) 0.039(4) 0.048(5) -0.005(4) -0.008(4) -0.013(4)
C39 0.055(6) 0.043(5) 0.052(5) 0.011(4) 0.002(4) -0.009(4)
C40 0.070(7) 0.058(6) 0.037(5) 0.001(4) -0.001(4) 0.010(6)
C41 0.058(6) 0.051(5) 0.054(6) -0.018(5) -0.007(5) -0.012(5)
C42 0.064(6) 0.065(6) 0.033(4) 0.002(4) -0.014(4) 0.000(5)
C43 0.059(6) 0.038(4) 0.041(4) 0.000(4) -0.010(4) -0.003(4)
C44 0.068(7) 0.076(8) 0.041(5) -0.007(5) 0.004(5) 0.017(7)
C45 0.093(9) 0.046(5) 0.037(5) 0.002(4) -0.015(5) 0.009(6)
C46 0.052(6) 0.082(8) 0.057(6) 0.008(6) 0.000(5) -0.009(6)
C47 0.056(5) 0.039(4) 0.042(4) 0.004(4) -0.005(4) -0.006(4)
C48 0.061(6) 0.049(5) 0.053(6) 0.006(5) -0.006(5) 0.008(5)
C49 0.079(8) 0.059(6) 0.049(6) -0.002(5) -0.030(6) 0.009(6)
C50 0.082(9) 0.088(9) 0.052(6) -0.005(6) 0.027(6) 0.013(8)
C51 0.070(7) 0.037(4) 0.040(5) -0.006(4) 0.006(4) -0.006(4)
C52 0.071(7) 0.051(6) 0.048(5) 0.007(5) -0.009(5) -0.015(5)
C53 0.085(9) 0.056(6) 0.043(5) -0.006(5) -0.015(5) 0.009(6)
C54 0.063(7) 0.067(7) 0.071(8) -0.023(6) -0.007(6) 0.022(6)
C55 0.057(6) 0.054(6) 0.048(5) -0.002(4) -0.001(4) 0.003(5)
C56 0.068(8) 0.043(5) 0.105(11) 0.014(6) 0.012(7) 0.012(6)
C57 0.059(6) 0.055(6) 0.059(6) -0.007(5) -0.004(5) -0.017(5)
C58 0.071(8) 0.081(8) 0.038(5) -0.010(5) 0.007(5) -0.005(7)
C59 0.076(8) 0.056(7) 0.078(8) 0.019(6) -0.015(7) 0.009(6)
C60 0.122(13) 0.064(7) 0.050(6) 0.003(6) 0.038(8) -0.009(8)
C61 0.083(8) 0.069(7) 0.029(4) 0.006(4) 0.009(5) 0.004(6)
C62 0.047(5) 0.052(6) 0.066(7) -0.008(5) -0.002(5) 0.004(5)
C63 0.050(6) 0.043(5) 0.129(13) -0.007(7) -0.015(7) -0.003(5)
C64 0.093(9) 0.057(6) 0.039(5) 0.006(5) -0.023(5) -0.014(6)
C65 0.061(7) 0.062(6) 0.057(6) -0.004(5) -0.027(5) 0.003(6)
C66 0.067(7) 0.045(5) 0.061(6) 0.000(5) -0.004(5) -0.023(5)
C67 0.085(8) 0.044(5) 0.049(5) -0.002(4) -0.030(5) 0.010(5)
C68 0.058(6) 0.048(5) 0.065(7) 0.005(5) -0.011(5) -0.005(5)
C69 0.077(8) 0.071(7) 0.050(6) 0.008(6) -0.018(6) -0.007(7)
C70 0.073(8) 0.055(6) 0.052(6) 0.005(5) -0.012(5) 0.007(6)
C71 0.105(11) 0.066(7) 0.033(5) 0.007(5) 0.010(6) -0.003(7)
C72 0.056(6) 0.068(7) 0.065(7) -0.017(6) -0.019(5) 0.017(6)
C73 0.077(8) 0.054(6) 0.062(7) -0.001(5) 0.020(6) -0.010(6)
C74 0.136(16) 0.080(9) 0.052(7) -0.015(7) 0.018(8) -0.041(10)
C75 0.071(8) 0.055(6) 0.061(7) -0.007(5) -0.002(6) -0.015(6)
C76 0.066(7) 0.095(10) 0.045(6) 0.006(6) 0.005(5) -0.026(7)
C77 0.099(10) 0.065(7) 0.046(6) -0.016(5) 0.010(6) -0.035(7)
C78 0.068(7) 0.053(6) 0.051(6) 0.019(5) -0.001(5) -0.004(5)
C79 0.098(11) 0.054(7) 0.083(9) -0.046(7) 0.010(8) -0.010(7)
C80 0.066(8) 0.099(11) 0.053(6) 0.004(7) -0.005(5) -0.019(8)
C81 0.091(10) 0.072(8) 0.077(9) -0.011(7) 0.040(8) -0.031(8)
C82 0.113(11) 0.050(6) 0.040(5) -0.012(5) 0.002(6) -0.002(7)
C83 0.098(10) 0.091(9) 0.031(5) 0.005(5) -0.003(5) 0.021(8)
C84 0.124(14) 0.050(6) 0.085(10) -0.003(6) 0.062(10) -0.009(8)
C85 0.081(8) 0.077(8) 0.037(5) 0.006(5) 0.013(5) -0.014(7)
C86 0.072(8) 0.051(6) 0.077(8) -0.001(6) -0.023(6) -0.004(6)
C87 0.088(10) 0.089(9) 0.044(6) -0.022(6) -0.012(6) 0.024(8)
C88 0.077(8) 0.066(7) 0.056(6) 0.009(6) 0.002(6) 0.014(7)
C89 0.106(12) 0.107(12) 0.040(6) -0.010(7) -0.014(7) 0.018(11)
C90 0.095(11) 0.106(11) 0.046(6) -0.006(7) 0.020(7) -0.025(10)
C91 0.094(10) 0.054(6) 0.072(8) -0.009(6) 0.008(7) 0.016(7)
C92 0.108(12) 0.056(7) 0.071(8) -0.019(6) 0.012(8) 0.014(8)
C93 0.087(10) 0.084(10) 0.067(8) -0.033(8) -0.034(7) 0.030(9)
C94 0.091(12) 0.084(11) 0.108(13) -0.015(10) -0.032(10) -0.024(10)
C95 0.066(8) 0.136(15) 0.067(8) -0.030(10) 0.005(7) 0.042(10)
C96 0.19(2) 0.078(9) 0.031(5) 0.000(6) -0.005(8) -0.040(11)
C97 0.072(8) 0.054(6) 0.074(8) -0.010(6) 0.005(6) 0.001(6)
C98 0.074(9) 0.146(17) 0.064(8) -0.029(10) 0.021(7) 0.015(11)
C100 0.050(7) 0.124(10) 0.124(11) 0.051(8) 0.033(8) 0.004(8)
C111 0.129(10) 0.153(9) 0.123(9) 0.016(7) 0.015(8) -0.010(8)
C119 0.147(11) 0.159(10) 0.136(9) 0.006(8) 0.022(8) -0.017(8)
C120 0.139(11) 0.147(10) 0.128(11) 0.017(9) 0.004(9) -0.006(8)
C99 0.119(10) 0.119(10) 0.119(10) 0.033(8) 0.026(8) 0.002(8)
C118 0.130(10) 0.129(8) 0.140(10) 0.032(8) 0.033(8) -0.002(8)
C101 0.119(14) 0.151(15) 0.148(16) 0.059(10) 0.077(12) 0.077(12)
C102 0.102(12) 0.048(6) 0.096(11) -0.005(7) 0.020(9) -0.004(7)
C104 0.092(12) 0.048(7) 0.146(17) -0.046(9) 0.022(11) -0.011(7)
C105 0.074(9) 0.085(9) 0.086(10) -0.037(8) -0.017(7) 0.044(8)
C106 0.161(16) 0.072(9) 0.054(7) -0.012(7) -0.030(9) 0.009(9)
C107 0.21(2) 0.089(10) 0.035(6) 0.017(7) -0.023(9) -0.025(11)
C108 0.088(10) 0.083(9) 0.195(15) 0.045(10) 0.103(10) 0.025(8)
C109 0.068(10) 0.086(11) 0.21(2) -0.077(14) 0.002(13) -0.003(9)
C110 0.097(9) 0.116(10) 0.139(11) -0.013(8) -0.011(8) 0.003(8)
C112 0.085(12) 0.179(19) 0.27(2) 0.124(16) 0.089(14) 0.060(13)
C113 0.075(11) 0.115(16) 0.35(3) 0.066(16) 0.079(16) 0.025(11)
C103 0.053(7) 0.089(11) 0.163(19) 0.076(13) -0.017(9) -0.010(8)
C114 0.106(14) 0.121(15) 0.168(12) 0.072(12) 0.028(11) 0.023(13)
C115 0.136(11) 0.160(11) 0.159(10) 0.033(8) 0.003(8) -0.004(8)
C116 0.167(12) 0.172(12) 0.179(11) 0.024(8) 0.014(9) 0.001(8)
C117 0.19(2) 0.18(2) 0.099(15) 0.025(14) -0.030(15) 0.014(15)
N4 0.22(3) 0.23(3) 0.061(9) 0.063(14) -0.045(12) -0.09(2)
C121 0.107(13) 0.22(2) 0.206(18) 0.099(16) 0.080(12) 0.095(14)
C122 0.20(3) 0.14(2) 0.105(17) 0.005(15) 0.038(18) 0.06(2)
C123 0.156(14) 0.163(14) 0.162(14) 0.000(9) 0.009(9) 0.002(9)
C124 0.043(7) 0.23(3) 0.088(11) 0.028(15) 0.002(7) -0.010(12)
Cl1 0.079(2) 0.0683(17) 0.0527(14) -0.0016(13) -0.0024(13) -0.0032(16)
Cl2 0.085(2) 0.081(2) 0.0584(17) -0.0009(16) 0.0078(15) -0.0237(19)
Cl3 0.269(14) 0.149(7) 0.235(11) -0.006(8) -0.013(10) 0.034(9)
Cl4 0.285(14) 0.41(2) 0.137(7) 0.063(9) 0.034(8) -0.186(14)
Cl5 0.142(6) 0.229(9) 0.111(5) -0.002(5) 0.040(4) 0.017(6)
Cl6 0.371(16) 0.107(5) 0.134(6) 0.013(4) 0.077(8) -0.010(7)
Cl7 0.79(5) 0.63(4) 0.85(5) -0.50(4) 0.50(5) -0.55(4)
Cl8 0.091(5) 0.268(14) 0.61(3) -0.145(18) 0.071(10) -0.074(8)
F1 0.171(12) 0.065(5) 0.136(10) 0.015(6) 0.058(9) 0.032(7)
F2 0.088(5) 0.064(4) 0.045(3) 0.012(3) -0.015(3) 0.010(4)
F3 0.43(3) 0.100(8) 0.054(5) 0.014(5) 0.054(10) 0.129(13)
F4 0.075(5) 0.059(4) 0.064(4) 0.020(3) -0.009(3) 0.004(4)
F5 0.141(10) 0.230(16) 0.090(7) 0.071(9) -0.069(7) -0.110(12)
F6 0.084(6) 0.219(14) 0.065(5) 0.029(7) -0.011(5) -0.068(8)
F7 0.084(8) 0.71(6) 0.090(9) -0.099(19) 0.004(7) 0.115(19)
F8 0.145(11) 0.214(15) 0.087(7) 0.024(9) 0.044(7) 0.091(11)
F9 0.123(12) 0.57(4) 0.27(3) -0.11(3) 0.022(15) 0.122(15)
F10 0.093(10) 0.82(7) 0.117(12) -0.10(2) -0.008(9) 0.09(2)
F11 0.89(9) 0.18(2) 0.24(3) 0.02(2) 0.28(4) -0.13(4)
F12 0.29(2) 0.123(8) 0.30(3) 0.003(14) 0.16(2) 0.062(12)
N1 0.049(4) 0.043(4) 0.030(3) 0.009(3) 0.000(3) 0.002(3)
N2 0.052(5) 0.056(5) 0.052(5) -0.007(4) -0.015(4) 0.009(4)
N3 0.044(4) 0.044(4) 0.042(4) 0.004(3) 0.001(3) 0.001(3)
N5 0.056(5) 0.039(4) 0.031(3) -0.009(3) 0.001(3) -0.004(3)
N6 0.074(7) 0.053(5) 0.064(6) -0.010(5) 0.014(5) -0.001(5)
N7 0.071(6) 0.048(4) 0.048(5) -0.001(4) 0.022(4) -0.002(4)
N8 0.083(10) 0.096(10) 0.30(2) 0.019(12) 0.079(12) 0.025(9)
P1 0.0452(11) 0.0310(9) 0.0303(9) 0.0013(7) -0.0062(8) -0.0045(8)
P2 0.0477(12) 0.0395(10) 0.0283(9) 0.0034(8) -0.0020(8) -0.0037(9)
P3 0.0428(13) 0.0462(13) 0.0651(17) 0.0117(12) 0.0004(11) 0.0004(11)
P4 0.0485(12) 0.0420(11) 0.0345(10) 0.0014(9) -0.0047(9) -0.0014(10)
P5 0.0499(12) 0.0406(11) 0.0289(9) -0.0026(8) 0.0012(8) 0.0051(10)
P6 0.0483(12) 0.0368(10) 0.0255(8) -0.0050(8) -0.0009(8) -0.0017(9)
P7 0.0514(13) 0.0420(11) 0.0290(9) 0.0014(8) 0.0071(9) -0.0055(10)
P8 0.0729(17) 0.0431(12) 0.0275(10) -0.0026(9) 0.0087(10) -0.0067(12)
P9 0.0611(16) 0.0378(11) 0.0441(12) 0.0006(10) -0.0156(11) 0.0004(11)
P10 0.092(3) 0.165(6) 0.097(4) -0.014(4) 0.005(3) 0.016(4)
S1 0.0481(11) 0.0327(9) 0.0244(8) -0.0017(7) -0.0030(7) -0.0043(8)
S2 0.0439(10) 0.0358(9) 0.0246(8) -0.0024(7) -0.0029(7) -0.0028(8)
S3 0.0501(12) 0.0433(10) 0.0279(9) 0.0033(8) 0.0011(8) -0.0009(9)
S4 0.0502(11) 0.0377(9) 0.0238(8) 0.0008(7) -0.0036(7) -0.0034(9)

loop_
_atom_type_symbol
_atom_type_description
_atom_type_scat_dispersion_real
_atom_type_scat_dispersion_imag
_atom_type_scat_source
C C 0.0033 0.0016 'International Tables Vol C Tables 4.2.6.8 and 6.1.1.4'
H H 0.0000 0.0000 'International Tables Vol C Tables 4.2.6.8 and 6.1.1.4'
P P 0.1023 0.0942 'International Tables Vol C Tables 4.2.6.8 and 6.1.1.4'
S S 0.1246 0.1234 'International Tables Vol C Tables 4.2.6.8 and 6.1.1.4'
N N 0.0061 0.0033 'International Tables Vol C Tables 4.2.6.8 and 6.1.1.4'
F F 0.0171 0.0103 'International Tables Vol C Tables 4.2.6.8 and 6.1.1.4'
Cl Cl 0.1484 0.1585 'International Tables Vol C Tables 4.2.6.8 and 6.1.1.4'
Au Au -2.0133 8.8022 'International Tables Vol C Tables 4.2.6.8 and 6.1.1.4'

loop_
_geom_angle_atom_site_label_1
_geom_angle_atom_site_label_2
_geom_angle_atom_site_label_3
_geom_angle
P1 Au1 S1 176.06(8)
P1 Au1 Au8 135.20(6)
S1 Au1 Au8 48.24(5)
P1 Au1 Au2 72.74(6)
S1 Au1 Au2 105.98(6)
Au8 Au1 Au2 94.20(2)
P1 Au1 Au10 131.73(6)
S1 Au1 Au10 45.70(6)
Au8 Au1 Au10 68.73(2)
Au2 Au1 Au10 62.961(16)
P2 Au2 S2 165.64(8)
P2 Au2 Au1 85.90(7)
S2 Au2 Au1 100.59(6)
P2 Au2 Au3 131.54(7)
S2 Au2 Au3 45.82(6)
Au1 Au2 Au3 141.404(19)
P2 Au2 Au10 107.77(6)
S2 Au2 Au10 86.52(5)
Au1 Au2 Au10 60.184(12)
Au3 Au2 Au10 94.131(17)
P3 Au3 S2 178.11(10)
P3 Au3 Au4 84.76(8)
S2 Au3 Au4 96.80(5)
P3 Au3 Au2 135.11(8)
S2 Au3 Au2 46.09(5)
Au4 Au3 Au2 90.616(17)
P4 Au4 S3 163.23(9)
P4 Au4 Au3 76.35(7)
S3 Au4 Au3 102.08(6)
P4 Au4 Au9 103.38(7)
S3 Au4 Au9 91.12(7)
Au3 Au4 Au9 67.639(15)
P4 Au4 Au5 138.77(7)
S3 Au4 Au5 46.27(6)
Au3 Au4 Au5 144.597(17)
Au9 Au4 Au5 93.83(2)
P5 Au5 S3 178.16(9)
P5 Au5 Au10 130.01(7)
S3 Au5 Au10 48.15(6)
P5 Au5 Au4 133.52(6)
S3 Au5 Au4 46.78(6)
Au10 Au5 Au4 70.62(2)
P5 Au5 Au6 72.73(6)
S3 Au5 Au6 105.62(6)
Au10 Au5 Au6 63.422(17)
Au4 Au5 Au6 89.64(2)
P6 Au6 S4 170.35(8)
P6 Au6 Au7 129.28(6)
S4 Au6 Au7 47.68(6)
P6 Au6 Au5 83.14(6)
S4 Au6 Au5 102.87(6)
Au7 Au6 Au5 144.219(19)
P6 Au6 Au10 99.33(6)
S4 Au6 Au10 90.30(5)
Au7 Au6 Au10 97.868(17)
Au5 Au6 Au10 57.041(11)
P7 Au7 S4 177.56(8)
P7 Au7 Au8 82.34(6)
S4 Au7 Au8 97.83(5)
P7 Au7 Au6 129.94(6)
S4 Au7 Au6 47.71(5)
Au8 Au7 Au6 86.334(16)
P8 Au8 S1 164.12(10)
P8 Au8 Au7 75.75(7)
S1 Au8 Au7 109.34(5)
P8 Au8 Au1 130.83(7)
S1 Au8 Au1 48.08(5)
Au7 Au8 Au1 152.049(17)
P8 Au8 Au9 102.69(9)
S1 Au8 Au9 93.05(6)
Au7 Au8 Au9 66.385(17)
Au1 Au8 Au9 95.42(2)
S2 Au9 S4 170.37(7)
S2 Au9 Au10 92.99(5)
S4 Au9 Au10 96.61(5)
S2 Au9 Au4 93.10(6)
S4 Au9 Au4 89.16(6)
Au10 Au9 Au4 72.04(3)
S2 Au9 Au8 90.50(6)
S4 Au9 Au8 93.49(6)
Au10 Au9 Au8 69.92(3)
Au4 Au9 Au8 141.921(16)
S1 Au10 S3 172.12(7)
S1 Au10 Au9 95.48(6)
S3 Au10 Au9 92.33(6)
S1 Au10 Au5 132.08(5)
S3 Au10 Au5 47.54(6)
Au9 Au10 Au5 96.37(2)
S1 Au10 Au1 45.61(5)
S3 Au10 Au1 132.80(6)
Au9 Au10 Au1 94.29(2)
Au5 Au10 Au1 169.309(13)
S1 Au10 Au6 82.29(5)
S3 Au10 Au6 101.51(6)
Au9 Au10 Au6 69.053(12)
Au5 Au10 Au6 59.537(19)
Au1 Au10 Au6 124.426(19)
S1 Au10 Au2 100.02(5)
S3 Au10 Au2 81.47(6)
Au9 Au10 Au2 71.807(12)
Au5 Au10 Au2 127.784(19)
Au1 Au10 Au2 56.856(17)
Au6 Au10 Au2 140.826(15)
C6 C1 C24 119.3(8)
C6 C1 P1 116.2(6)
C24 C1 P1 124.3(7)
C13 C2 C33 119.8(9)
C13 C2 P5 122.8(8)
C33 C2 P5 117.3(8)
C12 C3 C43 119.4(9)
C12 C3 P1 118.5(7)
C43 C3 P1 121.6(8)
C22 C4 C27 119.7(9)
C22 C4 P6 120.6(8)
C27 C4 P6 119.5(8)
C28 C5 C15 118.5(9)
C28 C5 P2 123.1(8)
C15 C5 P2 118.4(7)
C23 C6 C1 119.5(8)
C23 C6 H6 120.2
C1 C6 H6 120.3
C55 C7 C48 118.7(10)
C55 C7 P4 120.3(8)
C48 C7 P4 120.9(9)
C41 C8 C10 120.8(10)
C41 C8 H8 119.6
C10 C8 H8 119.6
C61 C9 C73 119.6(11)
C61 C9 P7 120.6(9)
C73 C9 P7 119.7(9)
C32 C10 C8 117.9(9)
C32 C10 P6 118.9(7)
C8 C10 P6 122.9(7)
C47 C11 C36 119.7(9)
C47 C11 P7 123.0(8)
C36 C11 P7 116.6(8)
C3 C12 C65 119.6(9)
C3 C12 H12 120.2
C65 C12 H12 120.2
C2 C13 C78 119.4(11)
C2 C13 H13 120.3
C78 C13 H13 120.3
N5 C14 C19 117.7(9)
N5 C14 H14A 107.9
C19 C14 H14A 107.9
N5 C14 H14B 107.9
C19 C14 H14B 107.9
H14A C14 H14B 107.2
C40 C15 C5 120.3(10)
C40 C15 H15 119.9
C5 C15 H15 119.9
C39 C16 C68 118.9(9)
C39 C16 P2 123.5(8)
C68 C16 P2 117.6(8)
N2 C17 C83 123.2(11)
N2 C17 C21 116.1(8)
C83 C17 C21 120.6(11)
C42 C18 C77 120.1(10)
C42 C18 P4 116.6(7)
C77 C18 P4 123.3(9)
N6 C19 C37 122.7(12)
N6 C19 C14 119.4(9)
C37 C19 C14 117.9(11)
C88 C20 C51 120.8(11)
C88 C20 H20 119.6
C51 C20 H20 119.6
N1 C21 C17 113.6(8)
N1 C21 H21A 108.8
C17 C21 H21A 108.8
N1 C21 H21B 108.8
C17 C21 H21B 108.8
H21A C21 H21B 107.7
C26 C22 C4 120.4(11)
C26 C22 H22 119.8
C4 C22 H22 119.8
C6 C23 C25 120.3(9)
C6 C23 H23 119.8
C25 C23 H23 119.8
C38 C24 C1 120.4(9)
C38 C24 H24 119.8
C1 C24 H24 119.8
C38 C25 C23 120.5(8)
C38 C25 H25 119.8
C23 C25 H25 119.8
C22 C26 C67 120.2(12)
C22 C26 H26 119.9
C67 C26 H26 119.9
C64 C27 C4 120.0(12)
C64 C27 H27 120.0
C4 C27 H27 120.0
C5 C28 C85 120.0(11)
C5 C28 H28 120.0
C85 C28 H28 120.0
C54 C29 C50 120.7(11)
C54 C29 P5 122.2(10)
C50 C29 P5 117.0(9)
C44 C30 C96 122.8(13)
C44 C30 P8 117.1(9)
C96 C30 P8 120.1(13)
C49 C31 C43 119.3(11)
C49 C31 H31 120.3
C43 C31 H31 120.3
C10 C32 C52 122.1(10)
C10 C32 H32 119.0
C52 C32 H32 119.0
C45 C33 C2 120.5(11)
C45 C33 H33 119.7
C2 C33 H33 119.7
C57 C34 C39 120.0(10)
C57 C34 H34 120.0
C39 C34 H34 120.0
C78 C35 C45 119.8(10)
C78 C35 H35 120.1
C45 C35 H35 120.1
C53 C36 C11 119.4(10)
C53 C36 H36 120.3
C11 C36 H36 120.3
C79 C37 C19 118.3(14)
C79 C37 H37 120.8
C19 C37 H37 120.8
C25 C38 C24 119.9(9)
C25 C38 H38 120.0
C24 C38 H38 120.1
C34 C39 C16 120.5(11)
C34 C39 H39 119.7
C16 C39 H39 119.7
C15 C40 C58 120.0(11)
C15 C40 H40 120.0
C58 C40 H40 120.0
C66 C41 C8 120.2(10)
C66 C41 H41 119.9
C8 C41 H41 119.9
C18 C42 C76 119.8(10)
C18 C42 H42 120.1
C76 C42 H42 120.1
C31 C43 C3 120.4(11)
C31 C43 H43 119.8
C3 C43 H43 119.8
C30 C44 C87 117.5(13)
C30 C44 H44 121.3
C87 C44 H44 121.3
C33 C45 C35 119.7(11)
C33 C45 H45 120.2
C35 C45 H45 120.2
C63 C46 C80 120.0(13)
C63 C46 H46 120.0
C80 C46 H46 120.0
C70 C47 C11 119.2(10)
C70 C47 H47 120.4
C11 C47 H47 120.4
C59 C48 C7 119.3(12)
C59 C48 H48 120.4
C7 C48 H48 120.4
C31 C49 C65 121.7(12)
C31 C49 H49 119.1
C65 C49 H49 119.1
C29 C50 C98 117.8(15)
C29 C50 H50 121.1
C98 C50 H50 121.1
C20 C51 C82 119.7(11)
C20 C51 P8 118.0(8)
C82 C51 P8 122.3(9)
C66 C52 C32 119.0(10)
C66 C52 H52 120.5
C32 C52 H52 120.5
C69 C53 C36 122.2(12)
C69 C53 H53 118.9
C36 C53 H53 118.9
C105 C54 C29 121.1(15)
C105 C54 H54 119.5
C29 C54 H54 119.5
C97 C55 C7 121.6(11)
C97 C55 H55 119.2
C7 C55 H55 119.2
C97 C56 C59 119.0(12)
C97 C56 H56 120.5
C59 C56 H56 120.5
C34 C57 C86 121.1(11)
C34 C57 H57 119.4
C86 C57 H57 119.4
C85 C58 C40 120.6(11)
C85 C58 H58 119.7
C40 C58 H58 119.7
C48 C59 C56 120.5(12)
C48 C59 H59 119.7
C56 C59 H59 119.7
C71 C60 C81 119.5(11)
C71 C60 H60 120.2
C81 C60 H60 120.2
C9 C61 C71 119.3(13)
C9 C61 H61 120.3
C71 C61 H61 120.3
N3 C62 C103 112.7(10)
N3 C62 H62A 109.1
C103 C62 H62A 109.0
N3 C62 H62B 109.1
C103 C62 H62B 109.1
H62A C62 H62B 107.8
C46 C63 C109 122.0(14)
C46 C63 P3 119.4(10)
C109 C63 P3 118.3(14)
C27 C64 C67 120.2(12)
C27 C64 H64 119.9
C67 C64 H64 119.9
C49 C65 C12 119.6(12)
C49 C65 H65 120.2
C12 C65 H65 120.2
C41 C66 C52 119.9(10)
C41 C66 H66 120.0
C52 C66 H66 120.0
C26 C67 C64 119.5(10)
C26 C67 H67 120.2
C64 C67 H67 120.2
C16 C68 C86 120.1(11)
C16 C68 H68 119.9
C86 C68 H68 119.9
C53 C69 C70 117.5(12)
C53 C69 H69 121.3
C70 C69 H69 121.3
C47 C70 C69 121.9(11)
C47 C70 H70 119.0
C69 C70 H70 119.0
C60 C71 C61 121.5(13)
C60 C71 H71 119.2
C61 C71 H71 119.2
N2 C72 C93 122.3(15)
N2 C72 H72 118.8
C93 C72 H72 118.8
C9 C73 C81 119.8(14)
C9 C73 H73 120.1
C81 C73 H73 120.1
C90 C74 C77 122.1(14)
C90 C74 H74 118.9
C77 C74 H74 118.9
Cl2 C75 Cl1 111.1(7)
Cl2 C75 H75A 109.4
Cl1 C75 H75A 109.4
Cl2 C75 H75B 109.4
Cl1 C75 H75B 109.4
H75A C75 H75B 108.0
C90 C76 C42 120.0(12)
C90 C76 H76 120.0
C42 C76 H76 120.0
C18 C77 C74 118.0(13)
C18 C77 H77 121.0
C74 C77 H77 121.0
C35 C78 C13 120.7(11)
C35 C78 H78 119.6
C13 C78 H78 119.6
C104 C79 C37 119.7(12)
C104 C79 H79 120.2
C37 C79 H79 120.2
C94 C80 C46 121.3(16)
C94 C80 H80 119.4
C46 C80 H80 119.4
C60 C81 C73 120.1(15)
C60 C81 H81 119.9
C73 C81 H81 119.9
C51 C82 C92 120.8(13)
C51 C82 H82 119.6
C92 C82 H82 119.6
C17 C83 C89 116.4(15)
C17 C83 H83 121.8
C89 C83 H83 121.8
N7 C84 C108 113.9(13)
N7 C84 H84A 108.8
C108 C84 H84A 108.8
N7 C84 H84B 108.8
C108 C84 H84B 108.8
H84A C84 H84B 107.7
C58 C85 C28 120.5(11)
C58 C85 H85 119.7
C28 C85 H85 119.7
C57 C86 C68 119.3(12)
C57 C86 H86 120.3
C68 C86 H86 120.3
C106 C87 C44 124.5(18)
C106 C87 H87 117.7
C44 C87 H87 117.7
C20 C88 C91 119.0(12)
C20 C88 H88 120.5
C91 C88 H88 120.5
C93 C89 C83 121.8(14)
C93 C89 H89 119.1
C83 C89 H89 119.1
C74 C90 C76 119.9(12)
C74 C90 H90 120.1
C76 C90 H90 120.1
C92 C91 C88 121.1(13)
C92 C91 H91 119.5
C88 C91 H91 119.5
C91 C92 C82 118.6(12)
C91 C92 H92 120.7
C82 C92 H92 120.7
C89 C93 C72 118.4(13)
C89 C93 H93 120.8
C72 C93 H93 120.8
C80 C94 C110 119.0(17)
C80 C94 H94 120.5
C110 C94 H94 120.5
C98 C95 C105 121.9(13)
C98 C95 H95 119.1
C105 C95 H95 119.1
C30 C96 C107 117.1(17)
C30 C96 H96 121.5
C107 C96 H96 121.5
C55 C97 C56 120.6(13)
C55 C97 H97 119.7
C56 C97 H97 119.7
C95 C98 C50 121.0(17)
C95 C98 H98 119.5
C50 C98 H98 119.5
C111 C100 C118 120.0
C111 C100 P3 116.8(9)
C118 C100 P3 123.2(9)
C119 C111 C100 120.0
C119 C111 H111 120.0
C100 C111 H111 120.0
C111 C119 C120 120.0
C111 C119 H119 120.0
C120 C119 H119 120.0
C99 C120 C119 120.0
C99 C120 H120 120.0
C119 C120 H120 120.0
C120 C99 C118 120.0
C120 C99 H99 120.0
C118 C99 H99 120.0
C99 C118 C100 120.0
C99 C118 H118 120.0
C100 C118 H118 120.0
C108 C101 C121 118(3)
C108 C101 H101 121.1
C121 C101 H101 121.1
N6 C102 C104 121.2(16)
N6 C102 H102 119.4
C104 C102 H102 119.4
C79 C104 C102 119.7(13)
C79 C104 H104 120.2
C102 C104 H104 120.2
C54 C105 C95 117.5(15)
C54 C105 H105 121.2
C95 C105 H105 121.2
C87 C106 C107 117.3(15)
C87 C106 H106 121.4
C107 C106 H106 121.4
C96 C107 C106 120.8(15)
C96 C107 H107 119.6
C106 C107 H107 119.6
C101 C108 N8 125(3)
C101 C108 C84 117.9(16)
N8 C108 C84 117(3)
C63 C109 C110 117.9(19)
C63 C109 H109 121.0
C110 C109 H109 121.0
C109 C110 C94 119(2)
C109 C110 H110 120.7
C94 C110 H110 120.7
C121 C112 C113 114(3)
C121 C112 H112 122.8
C113 C112 H112 122.8
N8 C113 C112 121(3)
N8 C113 H113 119.5
C112 C113 H113 119.5
C114 C103 N4 120.0
C114 C103 C62 121.7(10)
N4 C103 C62 117.5(10)
C103 C114 C115 120.0
C103 C114 H114 120.0
C115 C114 H114 120.0
C114 C115 C116 120.0
C114 C115 H115 120.0
C116 C115 H115 120.0
C117 C116 C115 120.0
C117 C116 H116 120.0
C115 C116 H116 120.0
C116 C117 N4 120.0
C116 C117 H117 120.0
N4 C117 H117 120.0
C117 N4 C103 120.0
C112 C121 C101 127(4)
C112 C121 H121 116.6
C101 C121 H121 116.6
Cl5 C122 Cl6 114.5(15)
Cl5 C122 H12A 108.6
Cl6 C122 H12A 108.6
Cl5 C122 H12B 108.6
Cl6 C122 H12B 108.6
H12A C122 H12B 107.6
Cl4 C123 Cl3 106.3(14)
Cl4 C123 H12C 110.5
Cl3 C123 H12C 110.5
Cl4 C123 H12D 110.5
Cl3 C123 H12D 110.5
H12C C123 H12D 108.7
Cl7 C124 Cl8 101.2(18)
Cl7 C124 H12E 111.5
Cl8 C124 H12E 111.5
Cl7 C124 H12F 111.5
Cl8 C124 H12F 111.5
H12E C124 H12F 109.3
C21 N1 P2 119.0(7)
C21 N1 P1 122.4(7)
P2 N1 P1 114.6(4)
C72 N2 C17 117.7(11)
C62 N3 P3 119.9(7)
C62 N3 P4 119.9(7)
P3 N3 P4 117.4(5)
C14 N5 P6 118.8(7)
C14 N5 P5 122.5(7)
P6 N5 P5 116.8(4)
C102 N6 C19 118.3(12)
C84 N7 P7 124.2(8)
C84 N7 P8 118.5(8)
P7 N7 P8 115.5(6)
C113 N8 C108 113(3)
N1 P1 C1 105.9(4)
N1 P1 C3 105.1(4)
C1 P1 C3 101.9(4)
N1 P1 Au1 113.3(3)
C1 P1 Au1 112.2(3)
C3 P1 Au1 117.3(3)
N1 P2 C16 106.1(4)
N1 P2 C5 105.1(4)
C16 P2 C5 105.0(5)
N1 P2 Au2 110.5(3)
C16 P2 Au2 110.8(3)
C5 P2 Au2 118.5(3)
N3 P3 C63 106.7(5)
N3 P3 C100 103.2(6)
C63 P3 C100 108.6(7)
N3 P3 Au3 109.9(3)
C63 P3 Au3 114.7(5)
C100 P3 Au3 112.9(5)
N3 P4 C7 104.7(5)
N3 P4 C18 105.8(4)
C7 P4 C18 104.0(5)
N3 P4 Au4 107.5(3)
C7 P4 Au4 114.3(4)
C18 P4 Au4 119.3(3)
N5 P5 C29 103.6(4)
N5 P5 C2 108.2(4)
C29 P5 C2 105.9(5)
N5 P5 Au5 112.0(3)
C29 P5 Au5 116.2(4)
C2 P5 Au5 110.4(3)
N5 P6 C10 103.4(4)
N5 P6 C4 106.2(4)
C10 P6 C4 107.4(4)
N5 P6 Au6 110.2(3)
C10 P6 Au6 113.1(3)
C4 P6 Au6 115.7(3)
N7 P7 C11 111.0(5)
N7 P7 C9 105.3(4)
C11 P7 C9 104.0(5)
N7 P7 Au7 110.0(4)
C11 P7 Au7 109.4(3)
C9 P7 Au7 116.9(4)
N7 P8 C51 105.1(5)
N7 P8 C30 105.8(6)
C51 P8 C30 106.0(5)
N7 P8 Au8 108.6(3)
C51 P8 Au8 111.5(3)
C30 P8 Au8 118.8(5)
F3 P9 F1 177.2(10)
F3 P9 F5 91.0(11)
F1 P9 F5 86.4(9)
F3 P9 F6 93.1(11)
F1 P9 F6 89.5(8)
F5 P9 F6 175.9(10)
F3 P9 F4 89.7(5)
F1 P9 F4 91.3(5)
F5 P9 F4 89.8(5)
F6 P9 F4 90.0(5)
F3 P9 F2 89.5(5)
F1 P9 F2 89.4(5)
F5 P9 F2 90.0(5)
F6 P9 F2 90.3(5)
F4 P9 F2 179.2(5)
F12 P10 F7 76.0(17)
F12 P10 F11 168.6(17)
F7 P10 F11 104(2)
F12 P10 F9 75.8(19)
F7 P10 F9 152(2)
F11 P10 F9 104(2)
F12 P10 F10 99.4(19)
F7 P10 F10 88.0(9)
F11 P10 F10 92(2)
F9 P10 F10 96.1(13)
F12 P10 F8 76.1(12)
F7 P10 F8 91.3(9)
F11 P10 F8 92.5(14)
F9 P10 F8 82.4(11)
F10 P10 F8 175.5(19)
Au1 S1 Au10 88.70(7)
Au1 S1 Au8 83.68(6)
Au10 S1 Au8 100.84(8)
Au9 S2 Au3 94.66(8)
Au9 S2 Au2 108.35(8)
Au3 S2 Au2 88.09(8)
Au5 S3 Au4 86.95(8)
Au5 S3 Au10 84.31(8)
Au4 S3 Au10 102.92(9)
Au7 S4 Au6 84.61(8)
Au7 S4 Au9 93.78(8)
Au6 S4 Au9 103.17(8)

loop_
_geom_bond_atom_site_label_1
_geom_bond_atom_site_label_2
_geom_bond_distance
Au1 P1 2.267(2)
Au1 S1 2.323(2)
Au1 Au8 3.1031(6)
Au1 Au2 3.1365(9)
Au1 Au10 3.2501(7)
Au2 P2 2.264(2)
Au2 S2 2.333(2)
Au2 Au3 3.2367(10)
Au2 Au10 3.3365(7)
Au3 P3 2.268(3)
Au3 S2 2.322(2)
Au3 Au4 2.9911(7)
Au4 P4 2.275(3)
Au4 S3 2.337(2)
Au4 Au9 3.1351(9)
Au4 Au5 3.2017(8)
Au5 P5 2.261(3)
Au5 S3 2.317(2)
Au5 Au10 3.1250(7)
Au5 Au6 3.2103(10)
Au6 P6 2.261(2)
Au6 S4 2.323(2)
Au6 Au7 3.1263(9)
Au6 Au10 3.3309(7)
Au7 P7 2.265(3)
Au7 S4 2.322(2)
Au7 Au8 3.0156(7)
Au8 P8 2.266(2)
Au8 S1 2.329(2)
Au8 Au9 3.1761(9)
Au9 S2 2.318(2)
Au9 S4 2.325(2)
Au9 Au10 3.0845(7)
Au10 S1 2.327(2)
Au10 S3 2.340(3)
C1 C6 1.406(12)
C1 C24 1.410(13)
C1 P1 1.817(8)
C2 C13 1.397(15)
C2 C33 1.401(14)
C2 P5 1.828(9)
C3 C12 1.375(14)
C3 C43 1.405(13)
C3 P1 1.819(10)
C4 C22 1.386(15)
C4 C27 1.393(14)
C4 P6 1.814(9)
C5 C28 1.383(14)
C5 C15 1.408(14)
C5 P2 1.808(9)
C6 C23 1.398(13)
C6 H6 0.9500
C7 C55 1.385(15)
C7 C48 1.410(15)
C7 P4 1.798(10)
C8 C41 1.388(14)
C8 C10 1.417(12)
C8 H8 0.9500
C9 C61 1.371(16)
C9 C73 1.381(18)
C9 P7 1.828(10)
C10 C32 1.364(13)
C10 P6 1.812(10)
C11 C47 1.389(13)
C11 C36 1.407(15)
C11 P7 1.821(11)
C12 C65 1.411(15)
C12 H12 0.9500
C13 C78 1.398(14)
C13 H13 0.9500
C14 N5 1.484(11)
C14 C19 1.493(16)
C14 H14A 0.9900
C14 H14B 0.9900
C15 C40 1.385(14)
C15 H15 0.9500
C16 C39 1.410(14)
C16 C68 1.416(15)
C16 P2 1.803(10)
C17 N2 1.362(15)
C17 C83 1.398(14)
C17 C21 1.511(14)
C18 C42 1.380(15)
C18 C77 1.391(15)
C18 P4 1.824(9)
C19 N6 1.349(16)
C19 C37 1.395(14)
C20 C88 1.367(17)
C20 C51 1.379(16)
C20 H20 0.9500
C21 N1 1.478(11)
C21 H21A 0.9900
C21 H21B 0.9900
C22 C26 1.377(15)
C22 H22 0.9500
C23 C25 1.399(13)
C23 H23 0.9500
C24 C38 1.395(13)
C24 H24 0.9500
C25 C38 1.380(14)
C25 H25 0.9500
C26 C67 1.391(19)
C26 H26 0.9500
C27 C64 1.381(15)
C27 H27 0.9500
C28 C85 1.425(16)
C28 H28 0.9500
C29 C54 1.379(17)
C29 C50 1.399(17)
C29 P5 1.818(10)
C30 C44 1.36(2)
C30 C96 1.395(18)
C30 P8 1.852(13)
C31 C49 1.363(18)
C31 C43 1.386(15)
C31 H31 0.9500
C32 C52 1.409(15)
C32 H32 0.9500
C33 C45 1.377(13)
C33 H33 0.9500
C34 C57 1.384(17)
C34 C39 1.409(15)
C34 H34 0.9500
C35 C78 1.379(17)
C35 C45 1.410(18)
C35 H35 0.9500
C36 C53 1.395(14)
C36 H36 0.9500
C37 C79 1.377(19)
C37 H37 0.9500
C38 H38 0.9500
C39 H39 0.9500
C40 C58 1.396(17)
C40 H40 0.9500
C41 C66 1.385(16)
C41 H41 0.9500
C42 C76 1.396(16)
C42 H42 0.9500
C43 H43 0.9500
C44 C87 1.402(17)
C44 H44 0.9500
C45 H45 0.9500
C46 C63 1.36(2)
C46 C80 1.389(19)
C46 H46 0.9500
C47 C70 1.388(15)
C47 H47 0.9500
C48 C59 1.398(16)
C48 H48 0.9500
C49 C65 1.369(18)
C49 H49 0.9500
C50 C98 1.413(18)
C50 H50 0.9500
C51 C82 1.382(14)
C51 P8 1.827(11)
C52 C66 1.392(16)
C52 H52 0.9500
C53 C69 1.367(16)
C53 H53 0.9500
C54 C105 1.372(17)
C54 H54 0.9500
C55 C97 1.376(17)
C55 H55 0.9500
C56 C97 1.38(2)
C56 C59 1.41(2)
C56 H56 0.9500
C57 C86 1.396(17)
C57 H57 0.9500
C58 C85 1.335(19)
C58 H58 0.9500
C59 H59 0.9500
C60 C71 1.35(2)
C60 C81 1.37(2)
C60 H60 0.9500
C61 C71 1.405(16)
C61 H61 0.9500
C62 N3 1.498(14)
C62 C103 1.557(16)
C62 H62A 0.9900
C62 H62B 0.9900
C63 C109 1.38(2)
C63 P3 1.817(15)
C64 C67 1.39(2)
C64 H64 0.9500
C65 H65 0.9500
C66 H66 0.9500
C67 H67 0.9500
C68 C86 1.422(17)
C68 H68 0.9500
C69 C70 1.416(19)
C69 H69 0.9500
C70 H70 0.9500
C71 H71 0.9500
C72 N2 1.333(15)
C72 C93 1.43(2)
C72 H72 0.9500
C73 C81 1.410(17)
C73 H73 0.9500
C74 C90 1.34(2)
C74 C77 1.401(18)
C74 H74 0.9500
C75 Cl2 1.768(13)
C75 Cl1 1.773(13)
C75 H75A 0.9900
C75 H75B 0.9900
C76 C90 1.37(2)
C76 H76 0.9500
C77 H77 0.9500
C78 H78 0.9500
C79 C104 1.36(3)
C79 H79 0.9500
C80 C94 1.35(2)
C80 H80 0.9500
C81 H81 0.9500
C82 C92 1.385(19)
C82 H82 0.9500
C83 C89 1.41(2)
C83 H83 0.9500
C84 N7 1.460(16)
C84 C108 1.49(3)
C84 H84A 0.9900
C84 H84B 0.9900
C85 H85 0.9500
C86 H86 0.9500
C87 C106 1.31(2)
C87 H87 0.9500
C88 C91 1.402(18)
C88 H88 0.9500
C89 C93 1.32(3)
C89 H89 0.9500
C90 H90 0.9500
C91 C92 1.38(2)
C91 H91 0.9500
C92 H92 0.9500
C93 H93 0.9500
C94 C110 1.45(3)
C94 H94 0.9500
C95 C98 1.32(3)
C95 C105 1.43(3)
C95 H95 0.9500
C96 C107 1.40(2)
C96 H96 0.9500
C97 H97 0.9500
C98 H98 0.9500
C100 C111 1.3900
C100 C118 1.3900
C100 P3 1.897(10)
C111 C119 1.3900
C111 H111 0.9500
C119 C120 1.3900
C119 H119 0.9500
C120 C99 1.3900
C120 H120 0.9500
C99 C118 1.3900
C99 H99 0.9500
C118 H118 0.9500
C101 C108 1.35(4)
C101 C121 1.35(4)
C101 H101 0.9500
C102 N6 1.345(17)
C102 C104 1.41(2)
C102 H102 0.9500
C104 H104 0.9500
C105 H105 0.9500
C106 C107 1.45(3)
C106 H106 0.9500
C107 H107 0.9500
C108 N8 1.44(3)
C109 C110 1.43(3)
C109 H109 0.9500
C110 H110 0.9500
C112 C121 1.33(4)
C112 C113 1.52(5)
C112 H112 0.9500
C113 N8 1.42(4)
C113 H113 0.9500
C103 C114 1.3900
C103 N4 1.3900
C114 C115 1.3900
C114 H114 0.9500
C115 C116 1.3900
C115 H115 0.9500
C116 C117 1.3900
C116 H116 0.9500
C117 N4 1.3900
C117 H117 0.9500
C121 H121 0.9500
C122 Cl5 1.67(2)
C122 Cl6 1.81(3)
C122 H12A 0.9900
C122 H12B 0.9900
C123 Cl4 1.736(17)
C123 Cl3 1.766(17)
C123 H12C 0.9900
C123 H12D 0.9900
C124 Cl7 1.835(18)
C124 Cl8 1.963(16)
C124 H12E 0.9900
C124 H12F 0.9900
F1 P9 1.557(10)
F2 P9 1.598(7)
F3 P9 1.523(10)
F4 P9 1.594(7)
F5 P9 1.572(11)
F6 P9 1.572(10)
F7 P10 1.458(15)
F8 P10 1.576(15)
F9 P10 1.53(2)
F10 P10 1.529(19)
F11 P10 1.49(2)
F12 P10 1.44(2)
N1 P2 1.718(9)
N1 P1 1.731(8)
N3 P3 1.679(9)
N3 P4 1.733(9)
N5 P6 1.708(8)
N5 P5 1.724(9)
N7 P7 1.710(9)
N7 P8 1.715(10)
